data_7043303
loop_
_publ_author_name
'P\'erez-Briso, Celeste'
'Gallego, Ana M.'
'Mart\'in-Alvarez, Jose M.'
'Mart\'inez-Ilarduya, Jes\'us M.'
'Espinet, Pablo'

_publ_section_title
;
 Polymer [Pd(CH2SO2C6H4Me)2]n, a precursor to remarkably stable Pd
 organometallics
;
_journal_name_full 'Dalton Trans.'
_journal_paper_doi 10.1039/C7DT00904F
_journal_year 2017
_chemical_formula_moiety 'C68 H70 N2 O8 P2 Pd2 S4, 3(C H2 Cl2)'
_chemical_formula_sum 'C71 H76 Cl6 N2 O8 P2 Pd2 S4'
_chemical_formula_weight 1701.01
_space_group_crystal_system monoclinic
_space_group_IT_number 14
_space_group_name_Hall '-P 2yn'
_space_group_name_H-M_alt 'P 1 21/n 1'
_symmetry_space_group_name_Hall '-P 2yn'
_symmetry_space_group_name_H-M 'P 1 21/n 1'
_atom_sites_solution_hydrogens geom
_atom_sites_solution_primary dual
_audit_creation_date 2017-02-08
_audit_creation_method
;
Olex2 1.2
(compiled 2017.01.04 svn.r3372 for OlexSys, GUI svn.r5292)
;
_audit_update_record
;
2017-02-19 deposited with the CCDC.
2017-05-09 downloaded from the CCDC.
;
_cell_angle_alpha 90
_cell_angle_beta 94.7630(10)
_cell_angle_gamma 90
_cell_formula_units_Z 2
_cell_length_a 14.1345(2)
_cell_length_b 18.0323(2)
_cell_length_c 14.4143(2)
_cell_measurement_reflns_used 9246
_cell_measurement_temperature 150.05(10)
_cell_measurement_theta_max 29.6480
_cell_measurement_theta_min 2.2650
_cell_volume 3661.19(8)
_computing_cell_refinement 'CrysAlisPro 1.171.38.41 (Rigaku OD, 2015)'
_computing_data_collection 'CrysAlisPro 1.171.38.41 (Rigaku OD, 2015)'
_computing_data_reduction 'CrysAlisPro 1.171.38.41 (Rigaku OD, 2015)'
_computing_molecular_graphics 'Olex2 (Dolomanov et al., 2009)'
_computing_publication_material 'Olex2 (Dolomanov et al., 2009)'
_computing_structure_refinement 'ShelXL (Sheldrick, 2015)'
_computing_structure_solution 'ShelXT (Sheldrick, 2015)'
_diffrn_ambient_environment N~2~
_diffrn_ambient_temperature 150.05(10)
_diffrn_detector 'CCD plate'
_diffrn_detector_area_resol_mean 10.4757
_diffrn_detector_type Atlas
_diffrn_measured_fraction_theta_full 1.000
_diffrn_measured_fraction_theta_max 0.839
_diffrn_measurement_details
;
List of Runs (angles in degrees, time in seconds):

  # Type    Start    End  Width  t~exp~   \w     \q     \k     \f   Frames
#--------------------------------------------------------------------------
  1  \w    -12.00  29.00   1.00   19.16    --  -10.11 -99.00 -60.00   41
  2  \w     33.00  82.00   1.00   19.16    --   11.82  37.00-120.00   49
  3  \w    -20.00  89.00   1.00   19.16    --   11.82  19.00-180.00  109
;
_diffrn_measurement_device 'four-circle diffractometer'
_diffrn_measurement_device_type 'SuperNova, Dual, Cu at zero, Atlas'
_diffrn_measurement_method '\w scans'
_diffrn_orient_matrix_type 'CrysAlisPro convention (1999,Acta A55,543-557)'
_diffrn_orient_matrix_UB_11 0.0155241000
_diffrn_orient_matrix_UB_12 -0.0356972000
_diffrn_orient_matrix_UB_13 -0.0127993000
_diffrn_orient_matrix_UB_21 0.0399918000
_diffrn_orient_matrix_UB_22 0.0031652000
_diffrn_orient_matrix_UB_23 0.0328793000
_diffrn_orient_matrix_UB_31 -0.0263569000
_diffrn_orient_matrix_UB_32 -0.0162365000
_diffrn_orient_matrix_UB_33 0.0345382000
_diffrn_radiation_monochromator mirror
_diffrn_radiation_probe x-ray
_diffrn_radiation_type MoK\a
_diffrn_radiation_wavelength 0.71073
_diffrn_reflns_av_R_equivalents 0.0306
_diffrn_reflns_av_unetI/netI 0.0464
_diffrn_reflns_Laue_measured_fraction_full 1.000
_diffrn_reflns_Laue_measured_fraction_max 0.839
_diffrn_reflns_limit_h_max 19
_diffrn_reflns_limit_h_min -19
_diffrn_reflns_limit_k_max 24
_diffrn_reflns_limit_k_min -24
_diffrn_reflns_limit_l_max 14
_diffrn_reflns_limit_l_min -20
_diffrn_reflns_number 20462
_diffrn_reflns_point_group_measured_fraction_full 1.000
_diffrn_reflns_point_group_measured_fraction_max 0.839
_diffrn_reflns_theta_full 25.242
_diffrn_reflns_theta_max 29.856
_diffrn_reflns_theta_min 2.107
_diffrn_source 'micro-focus sealed X-ray tube'
_diffrn_source_type 'SuperNova (Mo) X-ray Source'
_exptl_absorpt_coefficient_mu 0.923
_exptl_absorpt_correction_T_max 0.893
_exptl_absorpt_correction_T_min 0.860
_exptl_absorpt_correction_type gaussian
_exptl_absorpt_process_details
;
CrysAlisPro 1.171.38.41 (Rigaku Oxford Diffraction, 2015)
Numerical absorption correction based on gaussian integration over
            a multifaceted crystal model
Empirical absorption correction using spherical harmonics,
 implemented in SCALE3 ABSPACK scaling algorithm.
;
_exptl_crystal_colour colourless
_exptl_crystal_colour_primary colourless
_exptl_crystal_density_diffrn 1.543
_exptl_crystal_description block
_exptl_crystal_F_000 1736
_exptl_crystal_size_max 0.236
_exptl_crystal_size_mid 0.152
_exptl_crystal_size_min 0.14
_refine_diff_density_max 1.712
_refine_diff_density_min -1.060
_refine_diff_density_rms 0.092
_refine_ls_extinction_method none
_refine_ls_goodness_of_fit_ref 1.060
_refine_ls_hydrogen_treatment constr
_refine_ls_matrix_type full
_refine_ls_number_parameters 444
_refine_ls_number_reflns 8839
_refine_ls_number_restraints 3
_refine_ls_restrained_S_all 1.060
_refine_ls_R_factor_all 0.0514
_refine_ls_R_factor_gt 0.0361
_refine_ls_shift/su_max 0.001
_refine_ls_shift/su_mean 0.000
_refine_ls_structure_factor_coef Fsqd
_refine_ls_weighting_details 'w=1/[\s^2^(Fo^2^)+(0.0228P)^2^+3.6659P] where P=(Fo^2^+2Fc^2^)/3'
_refine_ls_weighting_scheme calc
_refine_ls_wR_factor_gt 0.0709
_refine_ls_wR_factor_ref 0.0795
_reflns_Friedel_coverage 0.000
_reflns_number_gt 7191
_reflns_number_total 8839
_reflns_threshold_expression 'I > 2\s(I)'
_cod_data_source_file c7dt00904f2.cif
_cod_data_source_block 14
_cod_database_code 7043303
_shelx_shelxl_version_number 2014/7
_chemical_oxdiff_formula 'C35 H38 Cl3 P S2 O4 Pd N'
_chemical_oxdiff_usercomment colourless
_shelx_space_group_comment
;
The symmetry employed for this shelxl refinement is uniquely defined
by the following loop, which should always be used as a source of
symmetry information in preference to the above space-group names.
They are only intended as comments.
;
_reflns_odcompleteness_completeness 99.91
_reflns_odcompleteness_iscentric 1
_reflns_odcompleteness_theta 26.32
_olex2_refinement_description
;
1. Fixed Uiso
 At 1.2 times of:
  All C(H) groups, All C(H,H) groups, All N(H,H) groups
 At 1.5 times of:
  All C(H,H,H) groups
2. Rigid bond restraints
 Cl4, C92, Cl3
 with sigma for 1-2 distances of 0.01 and sigma for 1-3 distances of 0.01
3. Uiso/Uaniso restraints and constraints
Cl4 \\sim C92 \\sim Cl3: within 1.7A with sigma of 0.04 and sigma for terminal
atoms of 0.08
4. Others
 Fixed Sof: Cl4(0.5) C92(0.5) H92A(0.5) H92B(0.5) Cl3(0.5)
5.a Secondary CH2 refined with riding coordinates:
 N1(H1A,H1B), C1(H1C,H1D), C2(H2A,H2B), C91(H91A,H91B), C92(H92A,H92B)
5.b Aromatic/amide H refined with riding coordinates:
 C12(H12), C13(H13), C15(H15), C16(H16), C22(H22), C23(H23), C25(H25),
 C26(H26), C32(H32), C33(H33), C34(H34), C35(H35), C36(H36), C42(H42), C43(H43),
  C44(H44), C45(H45), C46(H46), C52(H52), C53(H53), C54(H54), C55(H55), C56(H56)
5.c Idealised Me refined as rotating group:
 C17(H17A,H17B,H17C), C27(H27A,H27B,H27C)
;
_olex2_submission_special_instructions 'No special instructions were received'
_oxdiff_exptl_absorpt_empirical_details
;
Empirical correction (ABSPACK) includes:
- Absorption correction using spherical harmonics
- Frame scaling
;
_oxdiff_exptl_absorpt_empirical_full_max 1.183
_oxdiff_exptl_absorpt_empirical_full_min 0.873

loop_
_space_group_symop_operation_xyz
'x, y, z'
'-x+1/2, y+1/2, -z+1/2'
'-x, -y, -z'
'x-1/2, -y-1/2, z-1/2'

loop_
_atom_site_label
_atom_site_type_symbol
_atom_site_fract_x
_atom_site_fract_y
_atom_site_fract_z
_atom_site_U_iso_or_equiv
_atom_site_adp_type
_atom_site_occupancy
_atom_site_site_symmetry_order
_atom_site_calc_flag
_atom_site_refinement_flags_posn
_atom_site_refinement_flags_adp
_atom_site_refinement_flags_occupancy
_atom_site_disorder_assembly
_atom_site_disorder_group
Pd1 Pd 0.48618(2) 0.62917(2) 0.57491(2) 0.01459(6) Uani 1 1 d . . . . .
S1 S 0.69548(4) 0.59504(4) 0.64110(5) 0.02159(14) Uani 1 1 d . . . . .
S2 S 0.34337(4) 0.53295(3) 0.67711(4) 0.01836(13) Uani 1 1 d . . . . .
P1 P 0.46677(4) 0.74028(3) 0.64026(4) 0.01513(13) Uani 1 1 d . . . . .
O1 O 0.68291(14) 0.62461(13) 0.73217(14) 0.0359(5) Uani 1 1 d . . . . .
O2 O 0.67724(13) 0.51635(11) 0.62623(15) 0.0309(5) Uani 1 1 d . . . . .
O3 O 0.41767(13) 0.54350(10) 0.75090(13) 0.0268(4) Uani 1 1 d . . . . .
O4 O 0.34461(13) 0.46354(10) 0.62605(13) 0.0249(4) Uani 1 1 d . . . . .
N1 N 0.48928(15) 0.53704(11) 0.48258(15) 0.0194(5) Uani 1 1 d . . . . .
H1A H 0.4328 0.5349 0.4505 0.023 Uiso 1 1 calc R . . . .
H1B H 0.5314 0.5476 0.4420 0.023 Uiso 1 1 calc R . . . .
C1 C 0.62996(17) 0.64605(14) 0.55712(18) 0.0189(5) Uani 1 1 d . . . . .
H1C H 0.6440 0.6300 0.4955 0.023 Uiso 1 1 calc R . . . .
H1D H 0.6455 0.6983 0.5637 0.023 Uiso 1 1 calc R . . . .
C2 C 0.34312(17) 0.60608(13) 0.59863(18) 0.0180(5) Uani 1 1 d . . . . .
H2A H 0.3138 0.6494 0.6239 0.022 Uiso 1 1 calc R . . . .
H2B H 0.3074 0.5927 0.5407 0.022 Uiso 1 1 calc R . . . .
C11 C 0.81549(18) 0.60945(15) 0.61836(19) 0.0218(6) Uani 1 1 d . . . . .
C12 C 0.85186(19) 0.57159(15) 0.5458(2) 0.0275(6) Uani 1 1 d . . . . .
H12 H 0.8154 0.5357 0.5131 0.033 Uiso 1 1 calc R . . . .
C13 C 0.9421(2) 0.58715(16) 0.5222(2) 0.0301(7) Uani 1 1 d . . . . .
H13 H 0.9661 0.5618 0.4730 0.036 Uiso 1 1 calc R . . . .
C14 C 0.99804(19) 0.64004(16) 0.5704(2) 0.0282(6) Uani 1 1 d . . . . .
C15 C 0.96149(19) 0.67630(16) 0.6442(2) 0.0292(6) Uani 1 1 d . . . . .
H15 H 0.9990 0.7106 0.6786 0.035 Uiso 1 1 calc R . . . .
C16 C 0.87009(19) 0.66250(16) 0.6679(2) 0.0256(6) Uani 1 1 d . . . . .
H16 H 0.8456 0.6884 0.7163 0.031 Uiso 1 1 calc R . . . .
C17 C 1.0958(2) 0.6577(2) 0.5430(3) 0.0417(8) Uani 1 1 d . . . . .
H17A H 1.1206 0.6157 0.5121 0.063 Uiso 1 1 calc GR . . . .
H17B H 1.1366 0.6692 0.5978 0.063 Uiso 1 1 calc GR . . . .
H17C H 1.0927 0.6996 0.5018 0.063 Uiso 1 1 calc GR . . . .
C21 C 0.23381(18) 0.53719(14) 0.72836(18) 0.0195(5) Uani 1 1 d . . . . .
C22 C 0.2225(2) 0.59215(16) 0.7936(2) 0.0285(6) Uani 1 1 d . . . . .
H22 H 0.2721 0.6243 0.8114 0.034 Uiso 1 1 calc R . . . .
C23 C 0.1363(2) 0.59852(17) 0.8320(2) 0.0336(7) Uani 1 1 d . . . . .
H23 H 0.1283 0.6356 0.8754 0.040 Uiso 1 1 calc R . . . .
C24 C 0.0618(2) 0.55070(17) 0.8070(2) 0.0307(7) Uani 1 1 d . . . . .
C25 C 0.0748(2) 0.49705(16) 0.7408(2) 0.0272(6) Uani 1 1 d . . . . .
H25 H 0.0249 0.4653 0.7223 0.033 Uiso 1 1 calc R . . . .
C26 C 0.16044(19) 0.48942(14) 0.70132(19) 0.0224(6) Uani 1 1 d . . . . .
H26 H 0.1683 0.4527 0.6573 0.027 Uiso 1 1 calc R . . . .
C27 C -0.0298(2) 0.5561(2) 0.8532(2) 0.0455(9) Uani 1 1 d . . . . .
H27A H -0.0243 0.5283 0.9102 0.068 Uiso 1 1 calc GR . . . .
H27B H -0.0807 0.5363 0.8124 0.068 Uiso 1 1 calc GR . . . .
H27C H -0.0426 0.6071 0.8664 0.068 Uiso 1 1 calc GR . . . .
C31 C 0.38579(17) 0.79486(13) 0.56232(17) 0.0176(5) Uani 1 1 d . . . . .
C32 C 0.36973(19) 0.86932(14) 0.58097(19) 0.0227(6) Uani 1 1 d . . . . .
H32 H 0.4024 0.8916 0.6322 0.027 Uiso 1 1 calc R . . . .
C33 C 0.3061(2) 0.91041(15) 0.5246(2) 0.0280(6) Uani 1 1 d . . . . .
H33 H 0.2949 0.9597 0.5390 0.034 Uiso 1 1 calc R . . . .
C34 C 0.2588(2) 0.87836(16) 0.4464(2) 0.0270(6) Uani 1 1 d . . . . .
H34 H 0.2160 0.9061 0.4082 0.032 Uiso 1 1 calc R . . . .
C35 C 0.27561(19) 0.80498(16) 0.42569(19) 0.0251(6) Uani 1 1 d . . . . .
H35 H 0.2448 0.7836 0.3728 0.030 Uiso 1 1 calc R . . . .
C36 C 0.33813(18) 0.76320(15) 0.48343(18) 0.0202(5) Uani 1 1 d . . . . .
H36 H 0.3484 0.7136 0.4695 0.024 Uiso 1 1 calc R . . . .
C41 C 0.56754(18) 0.80416(13) 0.66076(18) 0.0190(5) Uani 1 1 d . . . . .
C42 C 0.6055(2) 0.82499(16) 0.7486(2) 0.0275(6) Uani 1 1 d . . . . .
H42 H 0.5803 0.8056 0.8010 0.033 Uiso 1 1 calc R . . . .
C43 C 0.6810(2) 0.87458(17) 0.7591(2) 0.0368(7) Uani 1 1 d . . . . .
H43 H 0.7053 0.8886 0.8185 0.044 Uiso 1 1 calc R . . . .
C44 C 0.7199(2) 0.90309(17) 0.6824(2) 0.0371(8) Uani 1 1 d . . . . .
H44 H 0.7706 0.9361 0.6897 0.045 Uiso 1 1 calc R . . . .
C45 C 0.6833(2) 0.88244(16) 0.5944(2) 0.0348(7) Uani 1 1 d . . . . .
H45 H 0.7095 0.9014 0.5422 0.042 Uiso 1 1 calc R . . . .
C46 C 0.6076(2) 0.83343(15) 0.5838(2) 0.0265(6) Uani 1 1 d . . . . .
H46 H 0.5832 0.8199 0.5243 0.032 Uiso 1 1 calc R . . . .
C51 C 0.41472(19) 0.74019(14) 0.75233(18) 0.0197(5) Uani 1 1 d . . . . .
C52 C 0.3319(2) 0.77880(15) 0.7673(2) 0.0272(6) Uani 1 1 d . . . . .
H52 H 0.2991 0.8037 0.7181 0.033 Uiso 1 1 calc R . . . .
C53 C 0.2981(2) 0.78035(17) 0.8551(2) 0.0376(8) Uani 1 1 d . . . . .
H53 H 0.2424 0.8057 0.8644 0.045 Uiso 1 1 calc R . . . .
C54 C 0.3469(3) 0.74463(18) 0.9276(2) 0.0411(9) Uani 1 1 d . . . . .
H54 H 0.3250 0.7467 0.9866 0.049 Uiso 1 1 calc R . . . .
C55 C 0.4283(3) 0.70564(18) 0.9140(2) 0.0378(8) Uani 1 1 d . . . . .
H55 H 0.4611 0.6816 0.9638 0.045 Uiso 1 1 calc R . . . .
C56 C 0.4619(2) 0.70199(15) 0.82571(19) 0.0269(6) Uani 1 1 d . . . . .
H56 H 0.5156 0.6741 0.8162 0.032 Uiso 1 1 calc R . . . .
Cl1 Cl 0.40235(6) 0.35658(5) 0.83628(6) 0.0458(2) Uani 1 1 d . . . . .
Cl2 Cl 0.50967(8) 0.32370(5) 0.67590(6) 0.0550(3) Uani 1 1 d . . . . .
C91 C 0.5048(2) 0.37534(19) 0.7796(2) 0.0397(8) Uani 1 1 d . . . . .
H91A H 0.5603 0.3640 0.8213 0.048 Uiso 1 1 calc R . . . .
H91B H 0.5066 0.4278 0.7650 0.048 Uiso 1 1 calc R . . . .
Cl4 Cl 0.4228(3) 0.5167(3) 1.0224(5) 0.0790(16) Uani 0.5 1 d . U P A -1
C92 C 0.5183(5) 0.5336(4) 0.9580(5) 0.0429(16) Uani 0.5 1 d . U P A -1
H92A H 0.5460 0.5813 0.9758 0.051 Uiso 0.5 1 calc R . P A -1
H92B H 0.4966 0.5358 0.8925 0.051 Uiso 0.5 1 calc R . P A -1
Cl3 Cl 0.6046(3) 0.4643(2) 0.9758(4) 0.0517(10) Uani 0.5 1 d . U P A -1

loop_
_atom_site_aniso_label
_atom_site_aniso_U_11
_atom_site_aniso_U_22
_atom_site_aniso_U_33
_atom_site_aniso_U_23
_atom_site_aniso_U_13
_atom_site_aniso_U_12
Pd1 0.01259(9) 0.01359(9) 0.01770(10) -0.00362(8) 0.00200(7) -0.00057(7)
S1 0.0178(3) 0.0271(3) 0.0191(3) 0.0007(3) -0.0028(3) -0.0053(3)
S2 0.0181(3) 0.0170(3) 0.0203(3) -0.0015(3) 0.0032(3) -0.0001(2)
P1 0.0167(3) 0.0137(3) 0.0148(3) -0.0018(3) 0.0000(2) 0.0004(2)
O1 0.0269(11) 0.0614(15) 0.0191(10) -0.0043(10) 0.0004(8) -0.0107(10)
O2 0.0263(10) 0.0256(10) 0.0387(12) 0.0109(9) -0.0107(9) -0.0062(8)
O3 0.0237(10) 0.0293(10) 0.0263(10) 0.0014(9) -0.0039(8) -0.0009(8)
O4 0.0287(10) 0.0174(9) 0.0298(11) -0.0046(8) 0.0094(9) -0.0003(8)
N1 0.0176(10) 0.0196(11) 0.0209(11) 0.0002(9) 0.0003(9) -0.0006(9)
C1 0.0148(12) 0.0210(13) 0.0210(13) -0.0026(11) 0.0019(10) 0.0000(10)
C2 0.0152(12) 0.0169(12) 0.0221(13) -0.0009(11) 0.0021(10) 0.0005(10)
C11 0.0171(12) 0.0238(13) 0.0232(14) 0.0017(11) -0.0050(11) -0.0014(11)
C12 0.0234(14) 0.0238(14) 0.0344(16) -0.0047(13) -0.0039(12) 0.0021(11)
C13 0.0243(14) 0.0318(16) 0.0338(16) -0.0053(13) -0.0002(13) 0.0095(12)
C14 0.0169(13) 0.0325(15) 0.0345(16) 0.0081(13) -0.0030(12) 0.0060(12)
C15 0.0211(14) 0.0288(15) 0.0364(17) -0.0022(13) -0.0044(12) -0.0037(12)
C16 0.0208(13) 0.0290(15) 0.0262(15) -0.0047(12) -0.0020(11) -0.0013(11)
C17 0.0185(14) 0.054(2) 0.053(2) 0.0063(18) 0.0052(14) 0.0035(14)
C21 0.0210(13) 0.0195(13) 0.0187(13) 0.0010(11) 0.0049(11) -0.0021(10)
C22 0.0332(16) 0.0263(15) 0.0268(15) -0.0053(12) 0.0078(13) -0.0072(12)
C23 0.0406(18) 0.0346(17) 0.0277(16) -0.0066(14) 0.0160(14) 0.0012(14)
C24 0.0284(15) 0.0371(17) 0.0284(16) 0.0140(14) 0.0120(13) 0.0061(13)
C25 0.0259(14) 0.0283(15) 0.0273(15) 0.0074(13) 0.0021(12) -0.0056(12)
C26 0.0273(14) 0.0204(13) 0.0198(13) 0.0030(11) 0.0039(11) -0.0027(11)
C27 0.0380(19) 0.060(2) 0.042(2) 0.0124(18) 0.0223(16) 0.0094(17)
C31 0.0190(12) 0.0168(12) 0.0171(12) 0.0006(10) 0.0024(10) 0.0011(10)
C32 0.0266(14) 0.0206(13) 0.0205(13) -0.0035(11) -0.0010(11) 0.0040(11)
C33 0.0350(16) 0.0206(14) 0.0288(15) 0.0011(12) 0.0051(13) 0.0100(12)
C34 0.0249(14) 0.0315(15) 0.0245(14) 0.0086(13) 0.0017(12) 0.0098(12)
C35 0.0250(14) 0.0310(15) 0.0189(13) 0.0018(12) -0.0007(11) 0.0003(12)
C36 0.0215(13) 0.0201(13) 0.0191(13) 0.0002(11) 0.0026(11) -0.0007(10)
C41 0.0195(12) 0.0125(11) 0.0245(14) -0.0016(11) -0.0011(11) 0.0007(10)
C42 0.0284(15) 0.0273(15) 0.0260(15) -0.0023(12) -0.0020(12) -0.0050(12)
C43 0.0318(16) 0.0376(17) 0.0388(18) -0.0097(15) -0.0094(14) -0.0082(14)
C44 0.0265(15) 0.0288(16) 0.055(2) -0.0018(16) -0.0020(15) -0.0087(13)
C45 0.0330(16) 0.0287(16) 0.0432(19) 0.0053(14) 0.0059(15) -0.0087(13)
C46 0.0296(15) 0.0226(14) 0.0269(15) -0.0015(12) -0.0005(12) -0.0058(12)
C51 0.0276(14) 0.0148(12) 0.0170(12) -0.0047(10) 0.0037(11) -0.0056(10)
C52 0.0330(16) 0.0224(14) 0.0275(15) -0.0049(12) 0.0091(13) -0.0021(12)
C53 0.049(2) 0.0318(17) 0.0355(18) -0.0116(15) 0.0211(16) -0.0062(15)
C54 0.064(2) 0.0370(18) 0.0248(16) -0.0137(14) 0.0201(16) -0.0217(17)
C55 0.059(2) 0.0369(17) 0.0162(14) 0.0009(13) -0.0043(14) -0.0178(16)
C56 0.0335(16) 0.0244(14) 0.0223(14) 0.0012(12) -0.0013(12) -0.0068(12)
Cl1 0.0435(5) 0.0515(5) 0.0434(5) 0.0014(4) 0.0100(4) 0.0064(4)
Cl2 0.0852(7) 0.0470(5) 0.0349(5) 0.0083(4) 0.0169(5) 0.0254(5)
C91 0.0403(18) 0.0422(19) 0.0365(18) 0.0033(15) 0.0030(15) 0.0088(15)
Cl4 0.049(3) 0.100(4) 0.090(3) -0.032(3) 0.025(2) -0.027(2)
C92 0.040(4) 0.045(4) 0.044(4) 0.003(3) 0.002(3) 0.018(3)
Cl3 0.039(2) 0.0330(12) 0.081(2) 0.0106(14) -0.0037(17) -0.0065(11)

loop_
_atom_type_symbol
_atom_type_description
_atom_type_scat_dispersion_real
_atom_type_scat_dispersion_imag
_atom_type_scat_source
C C 0.0033 0.0016 'International Tables Vol C Tables 4.2.6.8 and 6.1.1.4'
H H 0.0000 0.0000 'International Tables Vol C Tables 4.2.6.8 and 6.1.1.4'
Cl Cl 0.1484 0.1585 'International Tables Vol C Tables 4.2.6.8 and 6.1.1.4'
N N 0.0061 0.0033 'International Tables Vol C Tables 4.2.6.8 and 6.1.1.4'
O O 0.0106 0.0060 'International Tables Vol C Tables 4.2.6.8 and 6.1.1.4'
P P 0.1023 0.0942 'International Tables Vol C Tables 4.2.6.8 and 6.1.1.4'
Pd Pd -0.9988 1.0072 'International Tables Vol C Tables 4.2.6.8 and 6.1.1.4'
S S 0.1246 0.1234 'International Tables Vol C Tables 4.2.6.8 and 6.1.1.4'

loop_
_exptl_crystal_face_index_h
_exptl_crystal_face_index_k
_exptl_crystal_face_index_l
_exptl_crystal_face_perp_dist
-5 1 0 0.0778
5 -1 0 0.1238
0 4 -5 0.0565
0 -4 5 0.0835
0 5 3 0.0537
0 -5 -3 0.0987
3 -5 0 0.1166
5 2 1 0.1226

loop_
_geom_angle_atom_site_label_1
_geom_angle_atom_site_label_2
_geom_angle_atom_site_label_3
_geom_angle
_geom_angle_site_symmetry_1
N1 Pd1 P1 165.73(6) .
C1 Pd1 P1 94.33(7) .
C1 Pd1 N1 88.07(9) .
C1 Pd1 C2 176.25(10) .
C2 Pd1 P1 87.48(7) .
C2 Pd1 N1 90.97(9) .
O1 S1 O2 117.47(13) .
O1 S1 C1 109.98(13) .
O1 S1 C11 107.83(12) .
O2 S1 C1 109.76(12) .
O2 S1 C11 106.03(12) .
C1 S1 C11 104.94(12) .
O3 S2 O4 116.61(12) .
O3 S2 C2 109.97(12) .
O3 S2 C21 107.14(12) .
O4 S2 C2 108.87(12) .
O4 S2 C21 107.23(11) .
C2 S2 C21 106.51(12) .
C31 P1 Pd1 108.42(8) .
C31 P1 C41 101.50(12) .
C31 P1 C51 105.46(12) .
C41 P1 Pd1 120.54(8) .
C51 P1 Pd1 116.27(8) .
C51 P1 C41 102.82(12) .
Pd1 N1 H1A 107.1 .
Pd1 N1 H1B 107.1 .
N1 N1 Pd1 121.1(2) 3_666
N1 N1 H1A 107.1 3_666
N1 N1 H1B 107.1 3_666
H1A N1 H1B 106.8 .
Pd1 C1 H1C 110.1 .
Pd1 C1 H1D 110.1 .
S1 C1 Pd1 107.84(12) .
S1 C1 H1C 110.1 .
S1 C1 H1D 110.1 .
H1C C1 H1D 108.5 .
Pd1 C2 H2A 110.2 .
Pd1 C2 H2B 110.2 .
S2 C2 Pd1 107.69(12) .
S2 C2 H2A 110.2 .
S2 C2 H2B 110.2 .
H2A C2 H2B 108.5 .
C12 C11 S1 119.3(2) .
C12 C11 C16 120.2(2) .
C16 C11 S1 120.3(2) .
C11 C12 H12 120.1 .
C13 C12 C11 119.8(3) .
C13 C12 H12 120.1 .
C12 C13 H13 119.4 .
C12 C13 C14 121.1(3) .
C14 C13 H13 119.4 .
C13 C14 C17 120.8(3) .
C15 C14 C13 118.4(3) .
C15 C14 C17 120.7(3) .
C14 C15 H15 119.4 .
C14 C15 C16 121.3(3) .
C16 C15 H15 119.4 .
C11 C16 H16 120.4 .
C15 C16 C11 119.1(3) .
C15 C16 H16 120.4 .
C14 C17 H17A 109.5 .
C14 C17 H17B 109.5 .
C14 C17 H17C 109.5 .
H17A C17 H17B 109.5 .
H17A C17 H17C 109.5 .
H17B C17 H17C 109.5 .
C22 C21 S2 117.9(2) .
C26 C21 S2 121.2(2) .
C26 C21 C22 120.8(2) .
C21 C22 H22 120.5 .
C23 C22 C21 119.1(3) .
C23 C22 H22 120.5 .
C22 C23 H23 119.3 .
C22 C23 C24 121.3(3) .
C24 C23 H23 119.3 .
C23 C24 C27 120.5(3) .
C25 C24 C23 118.3(2) .
C25 C24 C27 121.2(3) .
C24 C25 H25 119.2 .
C24 C25 C26 121.6(3) .
C26 C25 H25 119.2 .
C21 C26 C25 118.9(3) .
C21 C26 H26 120.5 .
C25 C26 H26 120.5 .
C24 C27 H27A 109.5 .
C24 C27 H27B 109.5 .
C24 C27 H27C 109.5 .
H27A C27 H27B 109.5 .
H27A C27 H27C 109.5 .
H27B C27 H27C 109.5 .
C32 C31 P1 120.4(2) .
C32 C31 C36 118.5(2) .
C36 C31 P1 121.15(19) .
C31 C32 H32 119.5 .
C33 C32 C31 121.0(3) .
C33 C32 H32 119.5 .
C32 C33 H33 119.9 .
C32 C33 C34 120.1(3) .
C34 C33 H33 119.9 .
C33 C34 H34 120.2 .
C35 C34 C33 119.7(3) .
C35 C34 H34 120.2 .
C34 C35 H35 119.9 .
C34 C35 C36 120.2(3) .
C36 C35 H35 119.9 .
C31 C36 H36 119.7 .
C35 C36 C31 120.5(2) .
C35 C36 H36 119.7 .
C42 C41 P1 123.6(2) .
C42 C41 C46 118.3(2) .
C46 C41 P1 118.1(2) .
C41 C42 H42 119.7 .
C41 C42 C43 120.6(3) .
C43 C42 H42 119.7 .
C42 C43 H43 119.8 .
C44 C43 C42 120.5(3) .
C44 C43 H43 119.8 .
C43 C44 H44 120.2 .
C43 C44 C45 119.6(3) .
C45 C44 H44 120.2 .
C44 C45 H45 120.0 .
C44 C45 C46 120.0(3) .
C46 C45 H45 120.0 .
C41 C46 H46 119.5 .
C45 C46 C41 121.0(3) .
C45 C46 H46 119.5 .
C52 C51 P1 122.7(2) .
C56 C51 P1 118.1(2) .
C56 C51 C52 119.2(2) .
C51 C52 H52 119.7 .
C53 C52 C51 120.5(3) .
C53 C52 H52 119.7 .
C52 C53 H53 120.1 .
C54 C53 C52 119.8(3) .
C54 C53 H53 120.1 .
C53 C54 H54 119.7 .
C53 C54 C55 120.5(3) .
C55 C54 H54 119.7 .
C54 C55 H55 119.8 .
C54 C55 C56 120.4(3) .
C56 C55 H55 119.8 .
C51 C56 C55 119.5(3) .
C51 C56 H56 120.2 .
C55 C56 H56 120.2 .
Cl1 C91 Cl2 112.6(2) .
Cl1 C91 H91A 109.1 .
Cl1 C91 H91B 109.1 .
Cl2 C91 H91A 109.1 .
Cl2 C91 H91B 109.1 .
H91A C91 H91B 107.8 .
Cl4 C92 H92A 109.4 .
Cl4 C92 H92B 109.4 .
Cl4 C92 Cl3 111.2(5) .
H92A C92 H92B 108.0 .
Cl3 C92 H92A 109.4 .
Cl3 C92 H92B 109.4 .

loop_
_geom_bond_atom_site_label_1
_geom_bond_atom_site_label_2
_geom_bond_distance
_geom_bond_site_symmetry_2
Pd1 P1 2.2405(6) .
Pd1 N1 2.131(2) .
Pd1 C1 2.092(2) .
Pd1 C2 2.120(2) .
S1 O1 1.441(2) .
S1 O2 1.455(2) .
S1 C1 1.727(3) .
S1 C11 1.773(3) .
S2 O3 1.444(2) .
S2 O4 1.4528(18) .
S2 C2 1.737(3) .
S2 C21 1.772(2) .
P1 C31 1.824(3) .
P1 C41 1.837(3) .
P1 C51 1.830(3) .
N1 N1 1.450(4) 3_666
N1 H1A 0.8900 .
N1 H1B 0.8900 .
C1 H1C 0.9700 .
C1 H1D 0.9700 .
C2 H2A 0.9700 .
C2 H2B 0.9700 .
C11 C12 1.383(4) .
C11 C16 1.389(4) .
C12 H12 0.9300 .
C12 C13 1.377(4) .
C13 H13 0.9300 .
C13 C14 1.388(4) .
C14 C15 1.385(4) .
C14 C17 1.502(4) .
C15 H15 0.9300 .
C15 C16 1.386(4) .
C16 H16 0.9300 .
C17 H17A 0.9600 .
C17 H17B 0.9600 .
C17 H17C 0.9600 .
C21 C22 1.384(4) .
C21 C26 1.379(4) .
C22 H22 0.9300 .
C22 C23 1.383(4) .
C23 H23 0.9300 .
C23 C24 1.386(4) .
C24 C25 1.381(4) .
C24 C27 1.507(4) .
C25 H25 0.9300 .
C25 C26 1.387(4) .
C26 H26 0.9300 .
C27 H27A 0.9600 .
C27 H27B 0.9600 .
C27 H27C 0.9600 .
C31 C32 1.392(3) .
C31 C36 1.395(4) .
C32 H32 0.9300 .
C32 C33 1.377(4) .
C33 H33 0.9300 .
C33 C34 1.388(4) .
C34 H34 0.9300 .
C34 C35 1.382(4) .
C35 H35 0.9300 .
C35 C36 1.385(4) .
C36 H36 0.9300 .
C41 C42 1.386(4) .
C41 C46 1.391(4) .
C42 H42 0.9300 .
C42 C43 1.390(4) .
C43 H43 0.9300 .
C43 C44 1.375(5) .
C44 H44 0.9300 .
C44 C45 1.381(5) .
C45 H45 0.9300 .
C45 C46 1.387(4) .
C46 H46 0.9300 .
C51 C52 1.394(4) .
C51 C56 1.386(4) .
C52 H52 0.9300 .
C52 C53 1.390(4) .
C53 H53 0.9300 .
C53 C54 1.365(5) .
C54 H54 0.9300 .
C54 C55 1.376(5) .
C55 H55 0.9300 .
C55 C56 1.396(4) .
C56 H56 0.9300 .
Cl1 C91 1.754(3) .
Cl2 C91 1.767(3) .
C91 H91A 0.9700 .
C91 H91B 0.9700 .
Cl4 C92 1.727(9) .
C92 H92A 0.9700 .
C92 H92B 0.9700 .
C92 Cl3 1.750(6) .

loop_
_exptl_oxdiff_crystal_face_indexfrac_h
_exptl_oxdiff_crystal_face_indexfrac_k
_exptl_oxdiff_crystal_face_indexfrac_l
_exptl_oxdiff_crystal_face_x
_exptl_oxdiff_crystal_face_y
_exptl_oxdiff_crystal_face_z
-5.0000 1.0000 0.0000 -0.1133 -0.1968 0.1155
5.0000 -1.0000 -0.0000 0.1133 0.1968 -0.1155
-0.0000 4.0000 -5.0000 -0.0788 -0.1517 -0.2376
0.0000 -4.0000 5.0000 0.0788 0.1517 0.2376
0.0000 5.0000 3.0000 -0.2169 0.1145 0.0224
-0.0000 -5.0000 -3.0000 0.2169 -0.1145 -0.0224
3.0000 -5.0000 0.0000 0.2251 0.1041 0.0021
5.0000 2.0000 1.0000 -0.0066 0.2392 -0.1297
